data_7237784
loop_
_publ_author_name
'Peng, Jiang'
'Ye, Kaiqi'
'Liu, Cheng'
'Sun, Jingbo'
'Lu, Ran'

_publ_section_title
;
 The photomechanic effects of the molecular crystals based on
 5-chloro-2-(naphthalenylvinyl)benzoxazols fueled by topo-photochemical
 reactions
;
_journal_issue 18
_journal_name_full 'Journal of Materials Chemistry C'
_journal_page_first 5433
_journal_paper_doi 10.1039/C9TC01084J
_journal_volume 7
_journal_year 2019
_chemical_formula_moiety 'C38 H24 Cl2 N2 O2'
_chemical_formula_sum 'C38 H24 Cl2 N2 O2'
_chemical_formula_weight 611.49
_space_group_crystal_system triclinic
_space_group_IT_number 2
_space_group_name_Hall '-P 1'
_space_group_name_H-M_alt 'P -1'
_atom_sites_solution_hydrogens geom
_audit_block_doi 10.5517/ccdc.csd.cc21dl68
_audit_creation_date 2019-01-05
_audit_creation_method
;
Olex2 1.2
(compiled 2018.04.18 svn.r3501 for OlexSys, GUI svn.r5488)
;
_audit_update_record
;
2019-01-05 deposited with the CCDC.	2019-04-16 downloaded from the CCDC.
;
_cell_angle_alpha 106.434(2)
_cell_angle_beta 108.935(2)
_cell_angle_gamma 99.360(2)
_cell_formula_units_Z 2
_cell_length_a 10.2664(4)
_cell_length_b 11.4804(4)
_cell_length_c 13.9234(6)
_cell_measurement_reflns_used 9947
_cell_measurement_temperature 100(2)
_cell_measurement_theta_max 30.495
_cell_measurement_theta_min 2.909
_cell_volume 1429.08(10)
_computing_cell_refinement 'SAINT V8.38A (?, 2016)'
_computing_data_reduction 'SAINT V8.38A (?, 2016)'
_computing_molecular_graphics 'Olex2 (Dolomanov et al., 2009)'
_computing_publication_material 'Olex2 (Dolomanov et al., 2009)'
_computing_structure_refinement 'XL (Sheldrick, 2008)'
_computing_structure_solution 'SHELXT 2014/5 (Sheldrick, 2014)'
_diffrn_ambient_temperature 100.0
_diffrn_measured_fraction_theta_full 0.998
_diffrn_measured_fraction_theta_max 0.997
_diffrn_measurement_device_type 'Bruker APEX-II CCD'
_diffrn_measurement_method '\f and \w scans'
_diffrn_radiation_type MoK\a
_diffrn_radiation_wavelength 0.71073
_diffrn_reflns_av_R_equivalents 0.0269
_diffrn_reflns_av_unetI/netI 0.0317
_diffrn_reflns_Laue_measured_fraction_full 0.998
_diffrn_reflns_Laue_measured_fraction_max 0.997
_diffrn_reflns_limit_h_max 14
_diffrn_reflns_limit_h_min -14
_diffrn_reflns_limit_k_max 16
_diffrn_reflns_limit_k_min -14
_diffrn_reflns_limit_l_max 19
_diffrn_reflns_limit_l_min -19
_diffrn_reflns_number 23947
_diffrn_reflns_point_group_measured_fraction_full 0.998
_diffrn_reflns_point_group_measured_fraction_max 0.997
_diffrn_reflns_theta_full 25.242
_diffrn_reflns_theta_max 30.514
_diffrn_reflns_theta_min 2.910
_diffrn_standards_number 0
_exptl_absorpt_coefficient_mu 0.268
_exptl_absorpt_correction_type none
_exptl_crystal_colour colourless
_exptl_crystal_colour_primary colourless
_exptl_crystal_density_diffrn 1.421
_exptl_crystal_description block
_exptl_crystal_F_000 632
_exptl_crystal_size_max 0.13
_exptl_crystal_size_mid 0.12
_exptl_crystal_size_min 0.11
_refine_diff_density_max 0.419
_refine_diff_density_min -0.281
_refine_diff_density_rms 0.054
_refine_ls_extinction_method none
_refine_ls_goodness_of_fit_ref 1.020
_refine_ls_hydrogen_treatment constr
_refine_ls_matrix_type full
_refine_ls_number_parameters 397
_refine_ls_number_reflns 8704
_refine_ls_number_restraints 0
_refine_ls_restrained_S_all 1.020
_refine_ls_R_factor_all 0.0465
_refine_ls_R_factor_gt 0.0378
_refine_ls_shift/su_max 0.001
_refine_ls_shift/su_mean 0.000
_refine_ls_structure_factor_coef Fsqd
_refine_ls_weighting_details 'w=1/[\s^2^(Fo^2^)+(0.0414P)^2^+0.7480P] where P=(Fo^2^+2Fc^2^)/3'
_refine_ls_weighting_scheme calc
_refine_ls_wR_factor_gt 0.0919
_refine_ls_wR_factor_ref 0.0973
_reflns_Friedel_coverage 0.000
_reflns_number_gt 7428
_reflns_number_total 8704
_reflns_threshold_expression 'I > 2\s(I)'
_cod_data_source_file c9tc01084j10.cif
_cod_data_source_block D-BOV1N_CCDC1
_cod_database_code 7237784
_shelx_shelxl_version_number 2014/7
_shelx_space_group_comment
;
The symmetry employed for this shelxl refinement is uniquely defined
by the following loop, which should always be used as a source of
symmetry information in preference to the above space-group names.
They are only intended as comments.
;
_shelx_estimated_absorpt_t_max 0.971
_shelx_estimated_absorpt_t_min 0.966
_olex2_refinement_description
;
1. Fixed Uiso
 At 1.2 times of:
  All C(H) groups
2.a Ternary CH refined with riding coordinates:
 C6(H6), C7(H7), C8(H8), C20(H20)
2.b Aromatic/amide H refined with riding coordinates:
 C1(H1), C2(H2), C3(H3), C11(H11), C12(H12), C14(H14), C17(H17), C18(H18),
 C22(H22), C23(H23), C24(H24), C26(H26), C27(H27), C28(H28), C29(H29), C33(H33),
  C34(H34), C36(H36), C37(H37), C38(H38)
;
_olex2_submission_special_instructions 'No special instructions were received'

loop_
_space_group_symop_operation_xyz
'x, y, z'
'-x, -y, -z'

loop_
_atom_site_label
_atom_site_type_symbol
_atom_site_fract_x
_atom_site_fract_y
_atom_site_fract_z
_atom_site_U_iso_or_equiv
_atom_site_adp_type
_atom_site_occupancy
_atom_site_site_symmetry_order
_atom_site_calc_flag
_atom_site_refinement_flags_posn
Cl1 Cl 1.10042(3) 0.18934(3) 0.84266(3) 0.02163(7) Uani 1 1 d .
Cl2 Cl 0.11589(4) -0.18871(3) 0.48114(3) 0.02961(9) Uani 1 1 d .
O1 O 0.43566(9) 0.29453(8) 0.83255(7) 0.01659(17) Uani 1 1 d .
O2 O 0.73331(8) 0.47867(8) 0.97430(7) 0.01308(15) Uani 1 1 d .
N1 N 0.27847(11) 0.30321(9) 0.67854(9) 0.01586(19) Uani 1 1 d .
N2 N 0.72706(10) 0.45235(9) 0.80531(8) 0.01391(18) Uani 1 1 d .
C1 C 0.48994(14) 0.79973(14) 0.46921(11) 0.0234(3) Uani 1 1 d .
H1 H 0.4653 0.8136 0.4023 0.028 Uiso 1 1 calc R
C2 C 0.42774(13) 0.68219(13) 0.47142(10) 0.0204(2) Uani 1 1 d .
H2 H 0.3619 0.6168 0.4057 0.024 Uiso 1 1 calc R
C3 C 0.46181(12) 0.66171(11) 0.56789(9) 0.0154(2) Uani 1 1 d .
H3 H 0.4182 0.5822 0.5681 0.018 Uiso 1 1 calc R
C4 C 0.56112(11) 0.75721(10) 0.66759(9) 0.01238(19) Uani 1 1 d .
C5 C 0.60011(11) 0.73850(10) 0.76960(9) 0.01163(19) Uani 1 1 d .
C6 C 0.52957(11) 0.61350(10) 0.77040(9) 0.01121(19) Uani 1 1 d .
H6 H 0.5380 0.5463 0.7107 0.013 Uiso 1 1 calc R
C7 C 0.36783(11) 0.57706(10) 0.75770(9) 0.01183(19) Uani 1 1 d .
H7 H 0.3048 0.5166 0.6825 0.014 Uiso 1 1 calc R
C8 C 0.41309(11) 0.50414(10) 0.83665(9) 0.0128(2) Uani 1 1 d .
H8 H 0.3792 0.5265 0.8974 0.015 Uiso 1 1 calc R
C9 C 0.37121(12) 0.36562(11) 0.77657(10) 0.0139(2) Uani 1 1 d .
C10 C 0.37325(12) 0.17195(11) 0.75797(10) 0.0162(2) Uani 1 1 d .
C11 C 0.39925(14) 0.06135(12) 0.77010(12) 0.0216(2) Uani 1 1 d .
H11 H 0.4687 0.0611 0.8347 0.026 Uiso 1 1 calc R
C12 C 0.31737(14) -0.04947(12) 0.68177(12) 0.0221(3) Uani 1 1 d .
H12 H 0.3295 -0.1286 0.6856 0.027 Uiso 1 1 calc R
C13 C 0.98902(12) 0.27312(11) 0.88463(10) 0.0151(2) Uani 1 1 d .
C14 C 0.90533(12) 0.32183(11) 0.81412(10) 0.0155(2) Uani 1 1 d .
H14 H 0.9064 0.3103 0.7441 0.019 Uiso 1 1 calc R
C15 C 0.81976(11) 0.38867(10) 0.85278(9) 0.0128(2) Uani 1 1 d .
C16 C 0.82237(11) 0.40463(10) 0.95626(9) 0.01214(19) Uani 1 1 d .
C17 C 0.90459(12) 0.35624(11) 1.02661(10) 0.0149(2) Uani 1 1 d .
H17 H 0.9036 0.3686 1.0968 0.018 Uiso 1 1 calc R
C18 C 0.98907(12) 0.28805(11) 0.98794(10) 0.0148(2) Uani 1 1 d .
H18 H 1.0472 0.2514 1.0321 0.018 Uiso 1 1 calc R
C19 C 0.68129(11) 0.50183(10) 0.87931(9) 0.01179(19) Uani 1 1 d .
C20 C 0.57554(11) 0.57640(10) 0.87196(9) 0.01158(19) Uani 1 1 d .
H20 H 0.6086 0.6524 0.9400 0.014 Uiso 1 1 calc R
C21 C 0.30002(11) 0.67912(10) 0.79403(9) 0.01222(19) Uani 1 1 d .
C22 C 0.37620(12) 0.78703(11) 0.88521(10) 0.0155(2) Uani 1 1 d .
H22 H 0.4735 0.7963 0.9272 0.019 Uiso 1 1 calc R
C23 C 0.31353(13) 0.88388(11) 0.91784(10) 0.0169(2) Uani 1 1 d .
H23 H 0.3680 0.9561 0.9819 0.020 Uiso 1 1 calc R
C24 C 0.17439(13) 0.87401(11) 0.85744(10) 0.0166(2) Uani 1 1 d .
H24 H 0.1346 0.9417 0.8774 0.020 Uiso 1 1 calc R
C25 C 0.08940(12) 0.76381(11) 0.76554(10) 0.0146(2) Uani 1 1 d .
C26 C -0.05736(13) 0.75022(13) 0.70581(11) 0.0218(3) Uani 1 1 d .
H26 H -0.0966 0.8187 0.7243 0.026 Uiso 1 1 calc R
C27 C -0.14266(13) 0.63996(14) 0.62218(12) 0.0271(3) Uani 1 1 d .
H27 H -0.2403 0.6323 0.5825 0.033 Uiso 1 1 calc R
C28 C -0.08546(13) 0.53784(13) 0.59499(11) 0.0238(3) Uani 1 1 d .
H28 H -0.1461 0.4603 0.5387 0.029 Uiso 1 1 calc R
C29 C 0.05705(12) 0.54860(11) 0.64883(10) 0.0172(2) Uani 1 1 d .
H29 H 0.0937 0.4788 0.6284 0.021 Uiso 1 1 calc R
C30 C 0.15015(11) 0.66270(10) 0.73458(9) 0.01265(19) Uani 1 1 d .
C31 C 0.27556(12) 0.17641(11) 0.66373(10) 0.0156(2) Uani 1 1 d .
C32 C 0.21746(13) -0.04567(11) 0.58741(11) 0.0200(2) Uani 1 1 d .
C33 C 0.19450(13) 0.06580(11) 0.57484(11) 0.0192(2) Uani 1 1 d .
H33 H 0.1275 0.0666 0.5095 0.023 Uiso 1 1 calc R
C34 C 0.58606(14) 0.89408(13) 0.56364(11) 0.0213(2) Uani 1 1 d .
H34 H 0.6275 0.9730 0.5614 0.026 Uiso 1 1 calc R
C35 C 0.62450(12) 0.87564(11) 0.66444(10) 0.0156(2) Uani 1 1 d .
C36 C 0.72569(13) 0.97205(11) 0.76223(11) 0.0182(2) Uani 1 1 d .
H36 H 0.7673 1.0515 0.7609 0.022 Uiso 1 1 calc R
C37 C 0.76386(13) 0.95148(11) 0.85840(10) 0.0181(2) Uani 1 1 d .
H37 H 0.8331 1.0161 0.9231 0.022 Uiso 1 1 calc R
C38 C 0.70057(12) 0.83418(11) 0.86200(9) 0.0151(2) Uani 1 1 d .
H38 H 0.7280 0.8214 0.9295 0.018 Uiso 1 1 calc R

loop_
_atom_site_aniso_label
_atom_site_aniso_U_11
_atom_site_aniso_U_22
_atom_site_aniso_U_33
_atom_site_aniso_U_23
_atom_site_aniso_U_13
_atom_site_aniso_U_12
Cl1 0.02048(13) 0.02384(14) 0.02586(15) 0.00905(12) 0.01171(11) 0.01414(11)
Cl2 0.03406(17) 0.01465(14) 0.03413(19) 0.00106(12) 0.01268(14) 0.00666(12)
O1 0.0153(4) 0.0144(4) 0.0210(4) 0.0092(3) 0.0054(3) 0.0051(3)
O2 0.0130(3) 0.0169(4) 0.0122(4) 0.0071(3) 0.0055(3) 0.0070(3)
N1 0.0164(4) 0.0130(4) 0.0195(5) 0.0070(4) 0.0073(4) 0.0051(4)
N2 0.0135(4) 0.0160(4) 0.0125(4) 0.0055(4) 0.0042(3) 0.0063(3)
C1 0.0231(6) 0.0366(7) 0.0200(6) 0.0188(6) 0.0111(5) 0.0120(5)
C2 0.0170(5) 0.0297(6) 0.0144(5) 0.0082(5) 0.0055(4) 0.0070(5)
C3 0.0131(5) 0.0183(5) 0.0142(5) 0.0058(4) 0.0048(4) 0.0044(4)
C4 0.0107(4) 0.0144(5) 0.0136(5) 0.0055(4) 0.0055(4) 0.0050(4)
C5 0.0103(4) 0.0123(4) 0.0130(5) 0.0045(4) 0.0049(4) 0.0045(4)
C6 0.0105(4) 0.0120(4) 0.0110(5) 0.0041(4) 0.0038(4) 0.0041(4)
C7 0.0103(4) 0.0117(4) 0.0131(5) 0.0040(4) 0.0042(4) 0.0039(4)
C8 0.0119(4) 0.0136(5) 0.0151(5) 0.0059(4) 0.0066(4) 0.0050(4)
C9 0.0122(4) 0.0154(5) 0.0193(5) 0.0097(4) 0.0084(4) 0.0061(4)
C10 0.0146(5) 0.0141(5) 0.0226(6) 0.0081(4) 0.0093(4) 0.0046(4)
C11 0.0196(5) 0.0186(6) 0.0303(7) 0.0132(5) 0.0092(5) 0.0082(5)
C12 0.0228(6) 0.0158(5) 0.0356(7) 0.0125(5) 0.0162(5) 0.0097(5)
C13 0.0124(5) 0.0140(5) 0.0195(5) 0.0052(4) 0.0067(4) 0.0056(4)
C14 0.0161(5) 0.0175(5) 0.0139(5) 0.0052(4) 0.0065(4) 0.0069(4)
C15 0.0115(4) 0.0133(5) 0.0124(5) 0.0044(4) 0.0034(4) 0.0038(4)
C16 0.0106(4) 0.0124(5) 0.0140(5) 0.0051(4) 0.0050(4) 0.0036(4)
C17 0.0145(5) 0.0171(5) 0.0153(5) 0.0088(4) 0.0057(4) 0.0054(4)
C18 0.0127(5) 0.0143(5) 0.0180(5) 0.0082(4) 0.0043(4) 0.0045(4)
C19 0.0107(4) 0.0128(5) 0.0110(5) 0.0051(4) 0.0027(4) 0.0028(4)
C20 0.0111(4) 0.0127(4) 0.0114(5) 0.0046(4) 0.0041(4) 0.0047(4)
C21 0.0119(4) 0.0124(5) 0.0141(5) 0.0055(4) 0.0057(4) 0.0049(4)
C22 0.0122(5) 0.0156(5) 0.0168(5) 0.0036(4) 0.0049(4) 0.0045(4)
C23 0.0175(5) 0.0137(5) 0.0174(5) 0.0021(4) 0.0075(4) 0.0044(4)
C24 0.0194(5) 0.0150(5) 0.0189(6) 0.0062(4) 0.0101(4) 0.0089(4)
C25 0.0147(5) 0.0175(5) 0.0151(5) 0.0075(4) 0.0071(4) 0.0078(4)
C26 0.0167(5) 0.0282(6) 0.0220(6) 0.0072(5) 0.0073(5) 0.0139(5)
C27 0.0131(5) 0.0371(7) 0.0239(6) 0.0020(6) 0.0036(5) 0.0121(5)
C28 0.0130(5) 0.0265(6) 0.0226(6) -0.0005(5) 0.0041(5) 0.0041(5)
C29 0.0132(5) 0.0167(5) 0.0184(5) 0.0021(4) 0.0058(4) 0.0043(4)
C30 0.0118(4) 0.0147(5) 0.0130(5) 0.0060(4) 0.0054(4) 0.0050(4)
C31 0.0158(5) 0.0143(5) 0.0210(6) 0.0084(4) 0.0097(4) 0.0062(4)
C32 0.0214(6) 0.0134(5) 0.0277(6) 0.0048(5) 0.0146(5) 0.0052(4)
C33 0.0205(5) 0.0165(5) 0.0215(6) 0.0062(5) 0.0095(5) 0.0059(4)
C34 0.0215(6) 0.0249(6) 0.0274(7) 0.0173(5) 0.0137(5) 0.0094(5)
C35 0.0147(5) 0.0168(5) 0.0206(6) 0.0098(4) 0.0095(4) 0.0070(4)
C36 0.0180(5) 0.0127(5) 0.0259(6) 0.0073(4) 0.0111(5) 0.0038(4)
C37 0.0168(5) 0.0137(5) 0.0195(6) 0.0012(4) 0.0074(4) 0.0014(4)
C38 0.0148(5) 0.0153(5) 0.0135(5) 0.0039(4) 0.0049(4) 0.0040(4)

loop_
_atom_type_symbol
_atom_type_description
_atom_type_scat_dispersion_real
_atom_type_scat_dispersion_imag
_atom_type_scat_source
C C 0.0033 0.0016 'International Tables Vol C Tables 4.2.6.8 and 6.1.1.4'
H H 0.0000 0.0000 'International Tables Vol C Tables 4.2.6.8 and 6.1.1.4'
N N 0.0061 0.0033 'International Tables Vol C Tables 4.2.6.8 and 6.1.1.4'
O O 0.0106 0.0060 'International Tables Vol C Tables 4.2.6.8 and 6.1.1.4'
Cl Cl 0.1484 0.1585 'International Tables Vol C Tables 4.2.6.8 and 6.1.1.4'

loop_
_geom_angle_atom_site_label_1
_geom_angle_atom_site_label_2
_geom_angle_atom_site_label_3
_geom_angle
C9 O1 C10 103.20(9)
C19 O2 C16 103.59(8)
C9 N1 C31 104.15(10)
C19 N2 C15 103.89(9)
C2 C1 H1 120.0
C34 C1 H1 120.0
C34 C1 C2 120.03(12)
C1 C2 H2 119.8
C3 C2 C1 120.36(12)
C3 C2 H2 119.8
C2 C3 H3 119.4
C2 C3 C4 121.28(11)
C4 C3 H3 119.4
C3 C4 C5 122.69(10)
C3 C4 C35 117.97(10)
C35 C4 C5 119.33(10)
C4 C5 C6 118.00(9)
C38 C5 C4 119.20(10)
C38 C5 C6 122.79(10)
C5 C6 H6 106.8
C5 C6 C7 121.92(9)
C5 C6 C20 122.67(9)
C7 C6 H6 106.8
C20 C6 H6 106.8
C20 C6 C7 90.08(8)
C6 C7 H7 110.6
C8 C7 C6 87.61(8)
C8 C7 H7 110.6
C21 C7 C6 120.10(9)
C21 C7 H7 110.6
C21 C7 C8 115.24(9)
C7 C8 H8 112.7
C7 C8 C20 89.41(8)
C9 C8 C7 111.48(9)
C9 C8 H8 112.7
C9 C8 C20 115.74(9)
C20 C8 H8 112.7
O1 C9 C8 116.66(10)
N1 C9 O1 115.99(10)
N1 C9 C8 127.33(10)
O1 C10 C31 107.88(10)
C11 C10 O1 128.34(11)
C11 C10 C31 123.78(12)
C10 C11 H11 122.1
C10 C11 C12 115.77(12)
C12 C11 H11 122.1
C11 C12 H12 119.7
C11 C12 C32 120.67(11)
C32 C12 H12 119.7
C14 C13 Cl1 118.50(9)
C14 C13 C18 123.40(10)
C18 C13 Cl1 118.09(9)
C13 C14 H14 122.1
C13 C14 C15 115.70(11)
C15 C14 H14 122.1
C14 C15 N2 130.67(11)
C16 C15 N2 108.89(9)
C16 C15 C14 120.39(10)
O2 C16 C15 107.67(9)
O2 C16 C17 127.99(10)
C17 C16 C15 124.31(10)
C16 C17 H17 122.2
C16 C17 C18 115.57(11)
C18 C17 H17 122.2
C13 C18 H18 119.7
C17 C18 C13 120.61(10)
C17 C18 H18 119.7
O2 C19 C20 116.43(9)
N2 C19 O2 115.95(9)
N2 C19 C20 127.57(10)
C6 C20 C8 88.41(8)
C6 C20 H20 110.9
C8 C20 H20 110.9
C19 C20 C6 116.02(9)
C19 C20 C8 118.05(9)
C19 C20 H20 110.9
C22 C21 C7 121.91(10)
C22 C21 C30 118.55(10)
C30 C21 C7 119.50(10)
C21 C22 H22 119.1
C21 C22 C23 121.89(10)
C23 C22 H22 119.1
C22 C23 H23 119.9
C24 C23 C22 120.18(11)
C24 C23 H23 119.9
C23 C24 H24 119.7
C23 C24 C25 120.50(10)
C25 C24 H24 119.8
C24 C25 C26 120.77(10)
C24 C25 C30 119.67(10)
C26 C25 C30 119.52(11)
C25 C26 H26 119.6
C27 C26 C25 120.89(11)
C27 C26 H26 119.6
C26 C27 H27 120.1
C26 C27 C28 119.84(11)
C28 C27 H27 120.1
C27 C28 H28 119.5
C29 C28 C27 120.96(12)
C29 C28 H28 119.5
C28 C29 H29 119.5
C28 C29 C30 120.91(11)
C30 C29 H29 119.5
C25 C30 C21 118.91(10)
C29 C30 C21 123.30(10)
C29 C30 C25 117.74(10)
C10 C31 N1 108.77(10)
C10 C31 C33 120.55(11)
C33 C31 N1 130.67(11)
C12 C32 Cl2 118.07(9)
C33 C32 Cl2 118.69(10)
C33 C32 C12 123.23(12)
C31 C33 H33 122.0
C32 C33 C31 115.97(12)
C32 C33 H33 122.0
C1 C34 H34 119.5
C1 C34 C35 121.02(12)
C35 C34 H34 119.5
C34 C35 C4 119.33(11)
C34 C35 C36 121.36(11)
C36 C35 C4 119.31(11)
C35 C36 H36 119.7
C37 C36 C35 120.51(11)
C37 C36 H36 119.7
C36 C37 H37 119.8
C36 C37 C38 120.36(11)
C38 C37 H37 119.8
C5 C38 C37 121.26(11)
C5 C38 H38 119.4
C37 C38 H38 119.4

loop_
_geom_bond_atom_site_label_1
_geom_bond_atom_site_label_2
_geom_bond_distance
Cl1 C13 1.7459(11)
Cl2 C32 1.7436(13)
O1 C9 1.3829(13)
O1 C10 1.3846(14)
O2 C16 1.3794(13)
O2 C19 1.3755(13)
N1 C9 1.2900(15)
N1 C31 1.4051(14)
N2 C15 1.4030(14)
N2 C19 1.2942(14)
C1 H1 0.9500
C1 C2 1.4091(19)
C1 C34 1.371(2)
C2 H2 0.9500
C2 C3 1.3720(17)
C3 H3 0.9500
C3 C4 1.4231(16)
C4 C5 1.4337(16)
C4 C35 1.4277(16)
C5 C6 1.5034(15)
C5 C38 1.3771(15)
C6 H6 1.0000
C6 C7 1.5828(15)
C6 C20 1.5416(15)
C7 H7 1.0000
C7 C8 1.5623(15)
C7 C21 1.5073(15)
C8 H8 1.0000
C8 C9 1.4850(16)
C8 C20 1.5807(15)
C10 C11 1.3837(16)
C10 C31 1.3896(17)
C11 H11 0.9500
C11 C12 1.3906(19)
C12 H12 0.9500
C12 C32 1.397(2)
C13 C14 1.3907(16)
C13 C18 1.3995(17)
C14 H14 0.9500
C14 C15 1.3938(15)
C15 C16 1.3908(16)
C16 C17 1.3799(15)
C17 H17 0.9500
C17 C18 1.3929(16)
C18 H18 0.9500
C19 C20 1.4839(14)
C20 H20 1.0000
C21 C22 1.3815(16)
C21 C30 1.4419(14)
C22 H22 0.9500
C22 C23 1.4118(15)
C23 H23 0.9500
C23 C24 1.3691(16)
C24 H24 0.9500
C24 C25 1.4140(16)
C25 C26 1.4222(16)
C25 C30 1.4315(15)
C26 H26 0.9500
C26 C27 1.3670(19)
C27 H27 0.9500
C27 C28 1.4070(18)
C28 H28 0.9500
C28 C29 1.3764(16)
C29 H29 0.9500
C29 C30 1.4220(16)
C31 C33 1.3912(17)
C32 C33 1.3863(17)
C33 H33 0.9500
C34 H34 0.9500
C34 C35 1.4164(17)
C35 C36 1.4189(17)
C36 H36 0.9500
C36 C37 1.3678(18)
C37 H37 0.9500
C37 C38 1.4189(16)
C38 H38 0.9500

loop_
_geom_hbond_atom_site_label_D
_geom_hbond_atom_site_label_H
_geom_hbond_atom_site_label_A
_geom_hbond_distance_DH
_geom_hbond_distance_HA
_geom_hbond_distance_DA
_geom_hbond_angle_DHA
_geom_hbond_site_symmetry_A
C8 H8 O2 1.00 2.43 3.4054(14) 164.9 2_667
C14 H14 Cl2 0.95 2.96 3.8780(12) 161.7 2_656

loop_
_geom_torsion_atom_site_label_1
_geom_torsion_atom_site_label_2
_geom_torsion_atom_site_label_3
_geom_torsion_atom_site_label_4
_geom_torsion
Cl1 C13 C14 C15 -179.45(8)
Cl1 C13 C18 C17 178.66(9)
Cl2 C32 C33 C31 178.03(9)
O1 C10 C11 C12 178.39(11)
O1 C10 C31 N1 1.05(13)
O1 C10 C31 C33 -178.90(10)
O2 C16 C17 C18 -177.65(10)
O2 C19 C20 C6 173.97(9)
O2 C19 C20 C8 -83.01(12)
N1 C31 C33 C32 -179.60(12)
N2 C15 C16 O2 -0.58(12)
N2 C15 C16 C17 -178.83(11)
N2 C19 C20 C6 -8.47(16)
N2 C19 C20 C8 94.55(14)
C1 C2 C3 C4 -0.62(18)
C1 C34 C35 C4 -0.49(18)
C1 C34 C35 C36 178.93(11)
C2 C1 C34 C35 -0.02(19)
C2 C3 C4 C5 -179.38(11)
C2 C3 C4 C35 0.10(16)
C3 C4 C5 C6 -1.55(15)
C3 C4 C5 C38 177.90(10)
C3 C4 C35 C34 0.45(16)
C3 C4 C35 C36 -178.98(10)
C4 C5 C6 C7 -73.80(13)
C4 C5 C6 C20 172.54(9)
C4 C5 C38 C37 1.25(16)
C4 C35 C36 C37 0.89(17)
C5 C4 C35 C34 179.94(10)
C5 C4 C35 C36 0.51(15)
C5 C6 C7 C8 -145.64(10)
C5 C6 C7 C21 -27.65(15)
C5 C6 C20 C8 144.86(10)
C5 C6 C20 C19 -94.48(12)
C6 C5 C38 C37 -179.32(10)
C6 C7 C8 C9 -101.89(9)
C6 C7 C8 C20 15.67(8)
C6 C7 C21 C22 -36.43(16)
C6 C7 C21 C30 145.68(10)
C7 C6 C20 C8 15.88(8)
C7 C6 C20 C19 136.54(9)
C7 C8 C9 O1 164.24(9)
C7 C8 C9 N1 -17.66(15)
C7 C8 C20 C6 -16.09(8)
C7 C8 C20 C19 -134.94(10)
C7 C21 C22 C23 178.58(11)
C7 C21 C30 C25 -175.93(10)
C7 C21 C30 C29 6.69(17)
C8 C7 C21 C22 66.29(14)
C8 C7 C21 C30 -111.60(11)
C9 O1 C10 C11 179.13(12)
C9 O1 C10 C31 -0.66(12)
C9 N1 C31 C10 -0.99(13)
C9 N1 C31 C33 178.95(12)
C9 C8 C20 C6 97.59(10)
C9 C8 C20 C19 -21.27(14)
C10 O1 C9 N1 0.03(13)
C10 O1 C9 C8 178.35(9)
C10 C11 C12 C32 0.82(18)
C10 C31 C33 C32 0.33(17)
C11 C10 C31 N1 -178.76(11)
C11 C10 C31 C33 1.30(19)
C11 C12 C32 Cl2 -178.61(10)
C11 C12 C32 C33 0.8(2)
C12 C32 C33 C31 -1.32(18)
C13 C14 C15 N2 177.95(11)
C13 C14 C15 C16 0.68(16)
C14 C13 C18 C17 -1.13(18)
C14 C15 C16 O2 177.23(10)
C14 C15 C16 C17 -1.02(17)
C15 N2 C19 O2 -0.03(13)
C15 N2 C19 C20 -177.60(11)
C15 C16 C17 C18 0.24(17)
C16 O2 C19 N2 -0.32(12)
C16 O2 C19 C20 177.53(9)
C16 C17 C18 C13 0.80(16)
C18 C13 C14 C15 0.35(17)
C19 O2 C16 C15 0.53(11)
C19 O2 C16 C17 178.70(11)
C19 N2 C15 C14 -177.14(12)
C19 N2 C15 C16 0.37(12)
C20 C6 C7 C8 -16.08(8)
C20 C6 C7 C21 101.91(10)
C20 C8 C9 O1 64.02(13)
C20 C8 C9 N1 -117.88(12)
C21 C7 C8 C9 135.75(9)
C21 C7 C8 C20 -106.69(9)
C21 C22 C23 C24 -1.44(19)
C22 C21 C30 C25 6.10(16)
C22 C21 C30 C29 -171.27(11)
C22 C23 C24 C25 3.71(18)
C23 C24 C25 C26 176.70(12)
C23 C24 C25 C30 -0.96(18)
C24 C25 C26 C27 -174.90(13)
C24 C25 C30 C21 -3.96(16)
C24 C25 C30 C29 173.57(11)
C25 C26 C27 C28 0.5(2)
C26 C25 C30 C21 178.35(11)
C26 C25 C30 C29 -4.12(17)
C26 C27 C28 C29 -2.4(2)
C27 C28 C29 C30 0.9(2)
C28 C29 C30 C21 179.74(12)
C28 C29 C30 C25 2.33(18)
C30 C21 C22 C23 -3.51(17)
C30 C25 C26 C27 2.77(19)
C31 N1 C9 O1 0.60(13)
C31 N1 C9 C8 -177.51(11)
C31 C10 C11 C12 -1.84(19)
C34 C1 C2 C3 0.59(19)
C34 C35 C36 C37 -178.53(11)
C35 C4 C5 C6 178.99(9)
C35 C4 C5 C38 -1.56(15)
C35 C36 C37 C38 -1.24(18)
C36 C37 C38 C5 0.15(18)
C38 C5 C6 C7 106.78(12)
C38 C5 C6 C20 -6.89(16)
